data_4038478
loop_
_publ_author_name
'Zheng, Nian'
'Liu, Ce'
'Ding, Ya-Nan'
'Shi, Wei-Yu'
'Zhang, Bo-Sheng'
'Liang, Yong-Min'

_publ_section_title
;
 Copper-Catalyzed Three-Component Redox-Neutral Ring Opening of
 Benzothiazoles to 1-Amino-<i>N</i>-(2-(phenylthio)phenyl)methanimine.
;
_journal_issue 12
_journal_name_full 'The Journal of organic chemistry'
_journal_page_first 7666
_journal_page_last 7673
_journal_paper_doi 10.1021/acs.joc.9b03489
_journal_volume 85
_journal_year 2020
_chemical_formula_moiety 'C21 H24 N2 O2 S'
_chemical_formula_sum 'C21 H24 N2 O2 S'
_chemical_formula_weight 368.48
_space_group_crystal_system monoclinic
_space_group_IT_number 14
_space_group_name_Hall '-P 2ybc'
_space_group_name_H-M_alt 'P 1 21/c 1'
_atom_sites_solution_hydrogens geom
_atom_sites_solution_primary direct
_audit_creation_date 2019-12-06
_audit_creation_method
;
Olex2 1.2
(compiled 2018.05.29 svn.r3508 for OlexSys, GUI svn.r5506)
;
_cell_angle_alpha 90
_cell_angle_beta 104.349(3)
_cell_angle_gamma 90
_cell_formula_units_Z 4
_cell_length_a 17.7949(5)
_cell_length_b 11.2697(3)
_cell_length_c 10.0677(3)
_cell_measurement_reflns_used 3181
_cell_measurement_temperature 293.1(2)
_cell_measurement_theta_max 69.5210
_cell_measurement_theta_min 5.7640
_cell_volume 1956.02(10)
_computing_cell_refinement
;
CrysAlisPro, Agilent Technologies,
Version 1.171.36.28 (release 01-02-2013 CrysAlis171 .NET)
(compiled Feb  1 2013,16:14:44)
;
_computing_data_collection
;
CrysAlisPro, Agilent Technologies,
Version 1.171.36.28 (release 01-02-2013 CrysAlis171 .NET)
(compiled Feb  1 2013,16:14:44)
;
_computing_data_reduction
;
CrysAlisPro, Agilent Technologies,
Version 1.171.36.28 (release 01-02-2013 CrysAlis171 .NET)
(compiled Feb  1 2013,16:14:44)
;
_computing_molecular_graphics 'Olex2 (Dolomanov et al., 2009)'
_computing_publication_material 'Olex2 (Dolomanov et al., 2009)'
_computing_structure_refinement 'ShelXL (Sheldrick, 2015)'
_computing_structure_solution 'ShelXS (Sheldrick, 2008)'
_diffrn_ambient_temperature 293.1(2)
_diffrn_detector_area_resol_mean 16.0733
_diffrn_measured_fraction_theta_full 0.971
_diffrn_measured_fraction_theta_max 0.971
_diffrn_measurement_details
;
#__ type_ start__ end____ width___ exp.time_
  1 omega  -71.00  -40.00   1.0000    1.0000
omega____ theta____ kappa____ phi______ frames
    -       -8.5000  178.0000 -180.0000 31

#__ type_ start__ end____ width___ exp.time_
  2 omega  -73.00  -46.00   1.0000    1.0000
omega____ theta____ kappa____ phi______ frames
    -       -8.5000  -77.0000 -150.0000 27

#__ type_ start__ end____ width___ exp.time_
  3 omega  -29.00    4.00   1.0000    1.0000
omega____ theta____ kappa____ phi______ frames
    -       -8.5000   57.0000    0.0000 33

#__ type_ start__ end____ width___ exp.time_
  4 omega   16.00   57.00   1.0000    1.0000
omega____ theta____ kappa____ phi______ frames
    -       -8.5000   57.0000    0.0000 41

#__ type_ start__ end____ width___ exp.time_
  5 omega  -20.00    7.00   1.0000    1.0000
omega____ theta____ kappa____ phi______ frames
    -       -8.5000  -77.0000 -150.0000 27

#__ type_ start__ end____ width___ exp.time_
  6 omega  -14.00   70.00   1.0000    1.0000
omega____ theta____ kappa____ phi______ frames
    -       54.0000  -57.0000  -60.0000 84

#__ type_ start__ end____ width___ exp.time_
  7 omega   24.00   73.00   1.0000    1.0000
omega____ theta____ kappa____ phi______ frames
    -       54.0000  -57.0000  120.0000 49

#__ type_ start__ end____ width___ exp.time_
  8 omega  -15.00   21.00   1.0000    1.0000
omega____ theta____ kappa____ phi______ frames
    -       54.0000  -57.0000  120.0000 36

#__ type_ start__ end____ width___ exp.time_
  9 omega   78.00  103.00   1.0000    1.5000
omega____ theta____ kappa____ phi______ frames
    -      108.0000 -111.0000   30.0000 25

#__ type_ start__ end____ width___ exp.time_
 10 omega   64.00  102.00   1.0000    1.5000
omega____ theta____ kappa____ phi______ frames
    -      108.0000  -50.0000    0.0000 38

#__ type_ start__ end____ width___ exp.time_
 11 omega   58.00  110.00   1.0000    1.5000
omega____ theta____ kappa____ phi______ frames
    -      108.0000 -111.0000  150.0000 52

#__ type_ start__ end____ width___ exp.time_
 12 omega   53.00   79.00   1.0000    1.5000
omega____ theta____ kappa____ phi______ frames
    -      108.0000  -38.0000  -30.0000 26

#__ type_ start__ end____ width___ exp.time_
 13 omega   35.00   77.00   1.0000    1.5000
omega____ theta____ kappa____ phi______ frames
    -      108.0000 -111.0000 -120.0000 42

#__ type_ start__ end____ width___ exp.time_
 14 omega   81.00  107.00   1.0000    1.5000
omega____ theta____ kappa____ phi______ frames
    -      108.0000 -111.0000 -120.0000 26

#__ type_ start__ end____ width___ exp.time_
 15 omega   57.00   84.00   1.0000    1.5000
omega____ theta____ kappa____ phi______ frames
    -      108.0000  -38.0000  120.0000 27

#__ type_ start__ end____ width___ exp.time_
 16 omega  100.00  170.00   1.0000    1.5000
omega____ theta____ kappa____ phi______ frames
    -      108.0000  111.0000  150.0000 70

#__ type_ start__ end____ width___ exp.time_
 17 omega   39.00   87.00   1.0000    1.5000
omega____ theta____ kappa____ phi______ frames
    -      108.0000  -38.0000 -150.0000 48

#__ type_ start__ end____ width___ exp.time_
 18 omega   36.00   93.00   1.0000    1.5000
omega____ theta____ kappa____ phi______ frames
    -      108.0000  -38.0000   60.0000 57

#__ type_ start__ end____ width___ exp.time_
 19 omega   66.00  101.00   1.0000    1.5000
omega____ theta____ kappa____ phi______ frames
    -      108.0000  -50.0000   90.0000 35

#__ type_ start__ end____ width___ exp.time_
 20 omega   85.00  143.00   1.0000    1.5000
omega____ theta____ kappa____ phi______ frames
    -      108.0000   38.0000    0.0000 58

#__ type_ start__ end____ width___ exp.time_
 21 omega  141.00  176.00   1.0000    1.5000
omega____ theta____ kappa____ phi______ frames
    -      108.0000  -12.0000 -150.0000 35

#__ type_ start__ end____ width___ exp.time_
 22 omega   54.00   94.00   1.0000    1.5000
omega____ theta____ kappa____ phi______ frames
    -      108.0000  -12.0000 -150.0000 40

#__ type_ start__ end____ width___ exp.time_
 23 omega  -52.00  -26.00   1.0000    1.0000
omega____ theta____ kappa____ phi______ frames
    -       -8.5000  -57.0000   60.0000 26

#__ type_ start__ end____ width___ exp.time_
 24 omega   87.00  113.00   1.0000    1.0000
omega____ theta____ kappa____ phi______ frames
    -       54.0000   57.0000   90.0000 26

#__ type_ start__ end____ width___ exp.time_
 25 omega   34.00   74.00   1.0000    1.0000
omega____ theta____ kappa____ phi______ frames
    -       54.0000   57.0000   90.0000 40

#__ type_ start__ end____ width___ exp.time_
 26 omega   41.00   84.00   1.0000    1.5000
omega____ theta____ kappa____ phi______ frames
    -      108.0000  -50.0000 -180.0000 43

#__ type_ start__ end____ width___ exp.time_
 27 omega  146.00  177.00   1.0000    1.5000
omega____ theta____ kappa____ phi______ frames
    -      108.0000   25.0000 -150.0000 31

#__ type_ start__ end____ width___ exp.time_
 28 omega   40.00   66.00   1.0000    1.5000
omega____ theta____ kappa____ phi______ frames
    -      108.0000  -25.0000 -150.0000 26

#__ type_ start__ end____ width___ exp.time_
 29 omega   96.00  124.00   1.0000    1.5000
omega____ theta____ kappa____ phi______ frames
    -      108.0000  -63.0000   90.0000 28

#__ type_ start__ end____ width___ exp.time_
 30 omega   74.00  102.00   1.0000    1.5000
omega____ theta____ kappa____ phi______ frames
    -      108.0000   25.0000 -150.0000 28
;
_diffrn_measurement_device_type 'SuperNova, Dual, Cu at zero, Eos'
_diffrn_measurement_method '\w scans'
_diffrn_orient_matrix_UB_11 0.0703050000
_diffrn_orient_matrix_UB_12 0.0838378000
_diffrn_orient_matrix_UB_13 0.0414358000
_diffrn_orient_matrix_UB_21 0.0551226000
_diffrn_orient_matrix_UB_22 -0.1073440000
_diffrn_orient_matrix_UB_23 0.0152455000
_diffrn_orient_matrix_UB_31 0.0017376000
_diffrn_orient_matrix_UB_32 0.0121129000
_diffrn_orient_matrix_UB_33 -0.1515905000
_diffrn_radiation_monochromator mirror
_diffrn_radiation_type CuK\a
_diffrn_radiation_wavelength 1.54184
_diffrn_reflns_av_R_equivalents 0.0226
_diffrn_reflns_av_unetI/netI 0.0244
_diffrn_reflns_Laue_measured_fraction_full 0.971
_diffrn_reflns_Laue_measured_fraction_max 0.971
_diffrn_reflns_limit_h_max 21
_diffrn_reflns_limit_h_min -19
_diffrn_reflns_limit_k_max 13
_diffrn_reflns_limit_k_min -13
_diffrn_reflns_limit_l_max 7
_diffrn_reflns_limit_l_min -11
_diffrn_reflns_number 8739
_diffrn_reflns_point_group_measured_fraction_full 0.971
_diffrn_reflns_point_group_measured_fraction_max 0.971
_diffrn_reflns_theta_full 66.577
_diffrn_reflns_theta_max 66.577
_diffrn_reflns_theta_min 4.688
_diffrn_source 'SuperNova (Cu) X-ray Source'
_exptl_absorpt_coefficient_mu 1.601
_exptl_absorpt_correction_T_max 1.00000
_exptl_absorpt_correction_T_min 0.31457
_exptl_absorpt_correction_type multi-scan
_exptl_absorpt_process_details
;
CrysAlisPro, Agilent Technologies,
Version 1.171.36.28 (release 01-02-2013 CrysAlis171 .NET)
(compiled Feb  1 2013,16:14:44)
Empirical absorption correction using spherical harmonics,
 implemented in SCALE3 ABSPACK scaling algorithm.
;
_exptl_crystal_colour 'clear light colourless'
_exptl_crystal_colour_lustre clear
_exptl_crystal_colour_modifier light
_exptl_crystal_colour_primary colourless
_exptl_crystal_density_diffrn 1.251
_exptl_crystal_description block
_exptl_crystal_F_000 784
_exptl_crystal_size_max 0.19
_exptl_crystal_size_mid 0.15
_exptl_crystal_size_min 0.12
_refine_diff_density_max 0.339
_refine_diff_density_min -0.356
_refine_diff_density_rms 0.065
_refine_ls_extinction_method none
_refine_ls_goodness_of_fit_ref 1.063
_refine_ls_hydrogen_treatment constr
_refine_ls_matrix_type full
_refine_ls_number_parameters 381
_refine_ls_number_reflns 3345
_refine_ls_number_restraints 18
_refine_ls_restrained_S_all 1.073
_refine_ls_R_factor_all 0.0770
_refine_ls_R_factor_gt 0.0686
_refine_ls_shift/su_max 0.000
_refine_ls_shift/su_mean 0.000
_refine_ls_structure_factor_coef Fsqd
_refine_ls_weighting_details 'w=1/[\s^2^(Fo^2^)+(0.1414P)^2^+0.3041P] where P=(Fo^2^+2Fc^2^)/3'
_refine_ls_weighting_scheme calc
_refine_ls_wR_factor_gt 0.1982
_refine_ls_wR_factor_ref 0.2127
_reflns_Friedel_coverage 0.000
_reflns_number_gt 2760
_reflns_number_total 3345
_reflns_threshold_expression 'I > 2\s(I)'
_cod_data_source_file jo9b03489_si_004.cif
_cod_data_source_block zhenn_1015
_cod_depositor_comments 'Adding full bibliography for 4038476--4038478.cif.'
_cod_original_cell_volume 1956.03(10)
_cod_database_code 4038478
_shelx_shelxl_version_number 2018/3
_shelx_space_group_comment
;
The symmetry employed for this shelxl refinement is uniquely defined
by the following loop, which should always be used as a source of
symmetry information in preference to the above space-group names.
They are only intended as comments.
;
_shelx_estimated_absorpt_t_max 0.831
_shelx_estimated_absorpt_t_min 0.751
_reflns_odcompleteness_completeness 96.61
_reflns_odcompleteness_iscentric 1
_reflns_odcompleteness_theta 66.97
_olex2_refinement_description
;
1. Fixed Uiso
 At 1.2 times of:
  All C(H) groups, All C(H,H) groups, All C(H,H,H,H) groups
 At 1.5 times of:
  All C(H,H,H) groups
2. Uiso/Uaniso restraints and constraints
Uanis(C8AA) \\sim Ueq, Uanis(C7AA) \\sim Ueq, Uanis(C6AA) \\sim Ueq: with sigma
of 0.01 and sigma for terminal atoms of 0.02
3. Others
 Fixed Sof: H6A(0.5) H6B(0.5) N7(0.5) O11(0.5) C12(0.5) H12(0.5) C13(0.5)
 H13A(0.5) H13B(0.5) C14(0.5) H14A(0.5) H14B(0.5) O15(0.5) C18(0.5) C19(0.5)
 C20(0.5) H20A(0.5) H20B(0.5) C21(0.5) H21A(0.5) H21B(0.5) C22(0.5) H22A(0.5)
 H22B(0.5) C23(0.5) C24(0.5) H24(0.5) C25(0.5) H25(0.5) C26(0.5) H26A(0.5)
 H26B(0.5) C27(0.5) H27(0.5) C28(0.5) H28(0.5) C1(0.5) H1A(0.5) H1B(0.5)
 C0AA(0.5) H0AA(0.5) H0AB(0.5) C1AA(0.5) N3AA(0.5) O2AA(0.5) C4AA(0.5)
 H4AA(0.5) H4AB(0.5) C5AA(0.5) C8AA(0.5) H8AA(0.5) C7AA(0.5) H7AA(0.5)
 C9AA(0.5) C6AA(0.5) H6AA(0.5) O0BA(0.5) C1BA(0.5) H1BA(0.5) H1BB(0.5)
 C2AA(0.5) H2AA(0.5) H2AB(0.5) H2AC(0.5) C0BA(0.5) H0BA(0.5) H0BB(0.5)
 H0BC(0.5) H3AC(0.5) H3AD(0.5) H3AA(0.5) H3AB(0.5)
4.a Secondary CH2 refined with riding coordinates:
 C13(H13A,H13B), C14(H14A,H14B), C20(H20A,H20B), C21(H21A,H21B), C22(H22A,
 H22B), C26(H26A,H26B), C1(H1A,H1B), C0AA(H0AA,H0AB), C4AA(H4AA,H4AB),
 C1BA(H1BA,H1BB), C3AA(H3AC,H3AD), C3AA(H3AA,H3AB)
4.b Aromatic/amide H refined with riding coordinates:
 C5(H5), C6(H6A), C6(H6B), C8(H8), C9(H9), C12(H12), C16(H16), C24(H24),
 C25(H25), C27(H27), C28(H28), C8AA(H8AA), C7AA(H7AA), C6AA(H6AA)
4.c Idealised Me refined as rotating group:
 C2AA(H2AA,H2AB,H2AC), C0BA(H0BA,H0BB,H0BC)
;
_olex2_date_sample_data_collection 2019-10-16
_olex2_submission_special_instructions 'No special instructions were received'

loop_
_space_group_symop_operation_xyz
'x, y, z'
'-x, y+1/2, -z+1/2'
'-x, -y, -z'
'x, -y-1/2, z-1/2'

loop_
_atom_site_label
_atom_site_type_symbol
_atom_site_fract_x
_atom_site_fract_y
_atom_site_fract_z
_atom_site_U_iso_or_equiv
_atom_site_adp_type
_atom_site_occupancy
_atom_site_site_symmetry_order
_atom_site_calc_flag
_atom_site_refinement_flags_posn
_atom_site_refinement_flags_adp
_atom_site_refinement_flags_occupancy
_atom_site_disorder_assembly
_atom_site_disorder_group
S1 S 0.22171(4) 0.01339(7) 0.35397(8) 0.0779(3) Uani 1 1 d . . . . .
N2 N 0.27482(12) -0.2179(2) 0.4275(3) 0.0762(6) Uani 1 1 d . . . . .
C3 C 0.20939(14) -0.1941(2) 0.4772(3) 0.0662(6) Uani 1 1 d . . . . .
C4 C 0.17790(13) -0.0791(2) 0.4545(2) 0.0599(6) Uani 1 1 d . . . . .
C5 C 0.1168(2) -0.2395(3) 0.6097(3) 0.0866(8) Uani 1 1 d . . . . .
H5 H 0.095783 -0.293459 0.660455 0.104 Uiso 1 1 calc R . . . .
C6 C 0.28065(15) -0.3205(3) 0.3758(3) 0.0779(8) Uani 1 1 d . . . . .
H6A H 0.244832 -0.380059 0.378127 0.093 Uiso 0.5 1 calc R . P A 1
H6B H 0.235512 -0.365177 0.348624 0.093 Uiso 0.5 1 calc R . P B 2
N7 N 0.3449(7) -0.3406(9) 0.3137(11) 0.070(2) Uani 0.5 1 d . . P C 1
C8 C 0.17824(18) -0.2725(3) 0.5561(3) 0.0793(8) Uani 1 1 d . . . . .
H8 H 0.199024 -0.348347 0.573067 0.095 Uiso 1 1 calc R . . . .
C9 C 0.11765(14) -0.0462(3) 0.5113(3) 0.0672(6) Uani 1 1 d . . . . .
H9 H 0.097731 0.030401 0.498004 0.081 Uiso 1 1 calc R . . . .
O11 O 0.5586(3) -0.5006(6) 0.3521(7) 0.0770(15) Uani 0.5 1 d . . P C 2
C12 C 0.2193(6) 0.2413(7) 0.4473(9) 0.078(2) Uani 0.5 1 d . . P D 1
H12 H 0.265801 0.221656 0.509072 0.094 Uiso 0.5 1 calc R . P D 1
C13 C 0.5722(16) -0.399(2) 0.162(3) 0.090(4) Uani 0.5 1 d . . P C 2
H13A H 0.589314 -0.316845 0.164887 0.108 Uiso 0.5 1 calc R . P C 2
H13B H 0.584142 -0.438615 0.084402 0.108 Uiso 0.5 1 calc R . P C 2
C14 C 0.4194(3) -0.5156(4) 0.2898(6) 0.0634(12) Uani 0.5 1 d . . P C 2
H14A H 0.407547 -0.552097 0.199737 0.076 Uiso 0.5 1 calc R . P C 2
H14B H 0.437984 -0.579216 0.354579 0.076 Uiso 0.5 1 calc R . P C 2
O15 O 0.4920(7) -0.4075(12) 0.1596(9) 0.092(2) Uani 0.5 1 d . . P C 2
C16 C 0.08677(16) -0.1265(3) 0.5877(3) 0.0780(8) Uani 1 1 d . . . . .
H16 H 0.045752 -0.103967 0.624183 0.094 Uiso 1 1 calc R . . . .
C18 C 0.1784(7) 0.1610(12) 0.3556(14) 0.064(3) Uani 0.5 1 d . . P D 1
C19 C 0.4892(5) -0.4384(7) 0.2949(9) 0.0565(15) Uani 0.5 1 d . . P C 2
C20 C 0.3917(3) -0.4836(5) 0.1943(7) 0.0755(15) Uani 0.5 1 d . . P C 1
H20A H 0.375163 -0.490691 0.095308 0.091 Uiso 0.5 1 calc R . P C 1
H20B H 0.401181 -0.563264 0.231019 0.091 Uiso 0.5 1 calc R . P C 1
C21 C 0.4827(3) -0.3271(5) 0.3787(6) 0.0642(11) Uani 0.5 1 d . . P C 2
H21A H 0.517529 -0.336889 0.468791 0.077 Uiso 0.5 1 calc R . P C 2
H21B H 0.501776 -0.260535 0.335478 0.077 Uiso 0.5 1 calc R . P C 2
C22 C 0.4533(4) -0.2933(5) 0.2801(9) 0.0805(16) Uani 0.5 1 d . . P C 1
H22A H 0.498484 -0.276744 0.354184 0.097 Uiso 0.5 1 calc R . P C 1
H22B H 0.456884 -0.240226 0.206026 0.097 Uiso 0.5 1 calc R . P C 1
C23 C 0.1075(5) 0.1870(6) 0.2654(8) 0.0645(17) Uani 0.5 1 d . . P D 1
C24 C 0.1207(9) 0.3889(7) 0.3602(15) 0.107(3) Uani 0.5 1 d . . P D 1
H24 H 0.101837 0.465652 0.362392 0.128 Uiso 0.5 1 calc R . P D 1
C25 C 0.0892(7) 0.1215(18) 0.2156(15) 0.120(6) Uani 0.5 1 d . . P D 2
H25 H 0.081192 0.049124 0.169816 0.143 Uiso 0.5 1 calc R . P D 2
C26 C 0.4059(4) -0.2615(5) 0.3150(10) 0.0785(17) Uani 0.5 1 d . . P C 1
H26A H 0.384599 -0.193297 0.259555 0.094 Uiso 0.5 1 calc R . P C 1
H26B H 0.425490 -0.233569 0.408317 0.094 Uiso 0.5 1 calc R . P C 1
C27 C 0.0823(6) 0.3109(13) 0.2750(12) 0.088(3) Uani 0.5 1 d . . P D 1
H27 H 0.035845 0.334575 0.215978 0.106 Uiso 0.5 1 calc R . P D 1
C28 C 0.1863(5) 0.3570(6) 0.4426(8) 0.098(2) Uani 0.5 1 d . . P D 1
H28 H 0.213606 0.413820 0.502519 0.118 Uiso 0.5 1 calc R . P D 1
C1 C 0.3545(4) -0.4862(5) 0.3094(9) 0.0722(15) Uani 0.5 1 d . . P C 2
H1A H 0.342451 -0.541988 0.374525 0.087 Uiso 0.5 1 calc R . P C 2
H1B H 0.315913 -0.497539 0.223516 0.087 Uiso 0.5 1 calc R . P C 2
C0AA C 0.3436(3) -0.4466(6) 0.2298(7) 0.0704(14) Uani 0.5 1 d . . P C 1
H0AA H 0.325846 -0.510228 0.279360 0.085 Uiso 0.5 1 calc R . P C 1
H0AB H 0.302400 -0.433478 0.147769 0.085 Uiso 0.5 1 calc R . P C 1
C1AA C 0.4676(4) -0.4179(6) 0.2290(13) 0.0651(15) Uani 0.5 1 d . . P C 1
N3AA N 0.3435(7) -0.3668(9) 0.3584(10) 0.065(2) Uani 0.5 1 d . . P C 2
O2AA O 0.5260(4) -0.4809(6) 0.3259(6) 0.0716(15) Uani 0.5 1 d . . P C 1
C4AA C 0.4176(4) -0.2990(6) 0.3952(9) 0.0771(16) Uani 0.5 1 d . . P C 2
H4AA H 0.405691 -0.223035 0.349496 0.093 Uiso 0.5 1 calc R . P C 2
H4AB H 0.426315 -0.282647 0.492488 0.093 Uiso 0.5 1 calc R . P C 2
C5AA C 0.1725(8) 0.2350(11) 0.3965(16) 0.114(3) Uani 0.5 1 d . . P D 2
C8AA C 0.0357(7) 0.2076(17) 0.1714(14) 0.156(4) Uani 0.5 1 d . U P D 2
H8AA H -0.010067 0.198142 0.103676 0.188 Uiso 0.5 1 calc R . P D 2
C7AA C 0.0558(9) 0.2960(14) 0.2314(15) 0.104(4) Uani 0.5 1 d . U P D 2
H7AA H 0.021679 0.357319 0.196184 0.125 Uiso 0.5 1 calc R . P D 2
C9AA C 0.1561(7) 0.1319(12) 0.3249(14) 0.074(3) Uani 0.5 1 d . . P D 2
C6AA C 0.1148(11) 0.3370(15) 0.339(2) 0.130(5) Uani 0.5 1 d . U P D 2
H6AA H 0.119210 0.414470 0.371594 0.156 Uiso 0.5 1 calc R . P D 2
O0BA O 0.4949(7) -0.4105(12) 0.1094(8) 0.093(2) Uani 0.5 1 d . . P C 1
C1BA C 0.5746(15) -0.425(2) 0.141(3) 0.090(5) Uani 0.5 1 d . . P C 1
H1BA H 0.598661 -0.350937 0.123531 0.109 Uiso 0.5 1 calc R . P C 1
H1BB H 0.587919 -0.485370 0.082254 0.109 Uiso 0.5 1 calc R . P C 1
C2AA C 0.2359(11) 0.252(2) 0.507(2) 0.255(15) Uani 0.5 1 d . . P D 2
H2AA H 0.236951 0.190135 0.573458 0.382 Uiso 0.5 1 calc GR . P D 2
H2AB H 0.231833 0.327475 0.548092 0.382 Uiso 0.5 1 calc GR . P D 2
H2AC H 0.282723 0.248793 0.476069 0.382 Uiso 0.5 1 calc GR . P D 2
C0BA C 0.0605(6) 0.0944(14) 0.1704(13) 0.096(3) Uani 0.5 1 d . . P D 1
H0BA H 0.090652 0.063738 0.111166 0.143 Uiso 0.5 1 calc GR . P D 1
H0BB H 0.013973 0.130083 0.116186 0.143 Uiso 0.5 1 calc GR . P D 1
H0BC H 0.047213 0.030889 0.223900 0.143 Uiso 0.5 1 calc GR . P D 1
C3AA C 0.6053(2) -0.4597(4) 0.2890(5) 0.1020(11) Uani 1 1 d . . . . .
H3AC H 0.636717 -0.524706 0.269732 0.122 Uiso 0.5 1 calc R . P C 2
H3AD H 0.639850 -0.405162 0.349571 0.122 Uiso 0.5 1 calc R . P C 2
H3AA H 0.634923 -0.396343 0.343073 0.122 Uiso 0.5 1 calc R . P C 1
H3AB H 0.636489 -0.531241 0.298808 0.122 Uiso 0.5 1 calc R . P C 1

loop_
_atom_site_aniso_label
_atom_site_aniso_U_11
_atom_site_aniso_U_22
_atom_site_aniso_U_33
_atom_site_aniso_U_23
_atom_site_aniso_U_13
_atom_site_aniso_U_12
S1 0.0676(5) 0.0809(5) 0.0972(6) -0.0022(3) 0.0434(4) 0.0089(3)
N2 0.0531(11) 0.0758(13) 0.1016(16) -0.0261(12) 0.0227(10) 0.0107(9)
C3 0.0532(12) 0.0735(15) 0.0708(14) -0.0150(11) 0.0132(10) 0.0121(11)
C4 0.0486(11) 0.0702(14) 0.0614(12) -0.0066(10) 0.0144(9) 0.0101(10)
C5 0.090(2) 0.0888(19) 0.0888(19) 0.0144(15) 0.0367(15) 0.0152(16)
C6 0.0519(13) 0.0775(17) 0.104(2) -0.0276(14) 0.0184(12) 0.0094(11)
N7 0.062(3) 0.059(5) 0.101(6) -0.014(4) 0.042(4) 0.007(3)
C8 0.0809(17) 0.0739(16) 0.0859(17) 0.0052(13) 0.0258(14) 0.0185(13)
C9 0.0566(13) 0.0778(15) 0.0709(14) 0.0019(12) 0.0226(10) 0.0207(11)
O11 0.050(3) 0.107(3) 0.072(3) 0.010(2) 0.010(3) 0.031(3)
C12 0.067(4) 0.061(4) 0.098(5) -0.016(3) 0.005(3) 0.008(3)
C13 0.097(7) 0.106(9) 0.086(7) -0.013(7) 0.058(5) -0.002(7)
C14 0.058(3) 0.056(2) 0.074(3) -0.012(2) 0.012(2) 0.019(2)
O15 0.091(4) 0.138(5) 0.053(5) 0.013(5) 0.030(4) 0.041(3)
C16 0.0692(15) 0.0941(19) 0.0808(16) 0.0072(14) 0.0374(13) 0.0192(14)
C18 0.056(5) 0.066(6) 0.073(5) -0.002(4) 0.025(4) -0.007(4)
C19 0.051(4) 0.077(4) 0.040(3) 0.003(3) 0.009(3) 0.014(3)
C20 0.065(3) 0.075(3) 0.086(4) -0.021(3) 0.018(3) 0.015(3)
C21 0.065(3) 0.065(3) 0.069(3) -0.014(2) 0.027(2) -0.003(2)
C22 0.072(3) 0.063(3) 0.120(5) 0.002(3) 0.051(4) 0.003(3)
C23 0.070(4) 0.066(3) 0.062(3) 0.003(3) 0.026(3) -0.006(3)
C24 0.144(8) 0.055(4) 0.137(8) 0.004(5) 0.065(6) 0.014(5)
C25 0.080(10) 0.171(19) 0.109(13) 0.060(11) 0.028(8) 0.029(10)
C26 0.083(4) 0.054(3) 0.109(5) -0.005(3) 0.043(4) 0.008(3)
C27 0.079(6) 0.100(7) 0.082(7) 0.018(5) 0.014(4) -0.010(5)
C28 0.123(6) 0.055(3) 0.113(5) -0.004(3) 0.022(4) 0.023(4)
C1 0.069(3) 0.054(3) 0.097(4) -0.026(3) 0.027(3) -0.007(2)
C0AA 0.057(3) 0.071(3) 0.079(4) -0.018(3) 0.009(3) 0.018(3)
C1AA 0.063(4) 0.070(3) 0.065(5) 0.003(3) 0.022(4) 0.022(3)
N3AA 0.059(3) 0.055(4) 0.094(6) -0.021(4) 0.042(4) -0.012(3)
O2AA 0.050(4) 0.089(4) 0.073(4) 0.013(3) 0.009(3) 0.009(3)
C4AA 0.068(3) 0.063(3) 0.109(5) -0.037(4) 0.037(4) -0.012(3)
C5AA 0.126(9) 0.084(6) 0.159(10) 0.003(6) 0.083(8) 0.012(7)
C8AA 0.129(7) 0.190(9) 0.142(7) 0.055(7) 0.017(6) -0.004(7)
C7AA 0.114(8) 0.097(6) 0.110(8) 0.019(6) 0.047(6) 0.008(6)
C9AA 0.077(8) 0.072(7) 0.084(8) 0.019(5) 0.042(6) 0.011(5)
C6AA 0.145(9) 0.118(8) 0.143(9) 0.000(8) 0.067(7) 0.006(8)
O0BA 0.083(4) 0.128(5) 0.079(6) 0.022(6) 0.038(5) 0.037(3)
C1BA 0.073(6) 0.117(11) 0.089(10) -0.007(6) 0.036(6) 0.016(6)
C2AA 0.180(16) 0.32(3) 0.29(2) -0.24(2) 0.120(16) -0.125(16)
C0BA 0.077(7) 0.127(7) 0.079(6) -0.007(5) 0.014(5) -0.013(6)
C3AA 0.090(2) 0.098(2) 0.117(3) 0.001(2) 0.022(2) -0.0032(18)

loop_
_atom_type_symbol
_atom_type_description
_atom_type_scat_dispersion_real
_atom_type_scat_dispersion_imag
_atom_type_scat_source
C C 0.0181 0.0091 'International Tables Vol C Tables 4.2.6.8 and 6.1.1.4'
H H 0.0000 0.0000 'International Tables Vol C Tables 4.2.6.8 and 6.1.1.4'
N N 0.0311 0.0180 'International Tables Vol C Tables 4.2.6.8 and 6.1.1.4'
O O 0.0492 0.0322 'International Tables Vol C Tables 4.2.6.8 and 6.1.1.4'
S S 0.3331 0.5567 'International Tables Vol C Tables 4.2.6.8 and 6.1.1.4'

loop_
_geom_angle_atom_site_label_1
_geom_angle_atom_site_label_2
_geom_angle_atom_site_label_3
_geom_angle
_geom_angle_site_symmetry_1
_geom_angle_site_symmetry_3
_geom_angle_publ_flag
C4 S1 C18 106.5(4) . . ?
C9AA S1 C4 100.1(4) . . ?
C6 N2 C3 118.4(3) . . ?
N2 C3 C4 116.8(3) . . ?
C8 C3 N2 124.4(2) . . ?
C8 C3 C4 118.6(2) . . ?
C3 C4 S1 115.00(18) . . ?
C9 C4 S1 125.2(2) . . ?
C9 C4 C3 119.8(2) . . ?
C8 C5 H5 120.1 . . ?
C16 C5 H5 120.1 . . ?
C16 C5 C8 119.8(3) . . ?
N2 C6 H6A 121.1 . . ?
N2 C6 H6B 117.2 . . ?
N2 C6 N7 117.9(5) . . ?
N2 C6 N3AA 125.6(5) . . ?
N7 C6 H6A 121.1 . . ?
N3AA C6 H6B 117.2 . . ?
C6 N7 C0AA 118.4(9) . . ?
C26 N7 C6 126.0(9) . . ?
C26 N7 C0AA 115.3(8) . . ?
C3 C8 H8 119.5 . . ?
C5 C8 C3 121.1(3) . . ?
C5 C8 H8 119.5 . . ?
C4 C9 H9 119.7 . . ?
C4 C9 C16 120.5(2) . . ?
C16 C9 H9 119.7 . . ?
C3AA O11 C19 103.5(6) . . ?
C18 C12 H12 122.1 . . ?
C18 C12 C28 115.9(10) . . ?
C28 C12 H12 122.1 . . ?
H13A C13 H13B 109.5 . . ?
O15 C13 H13A 111.8 . . ?
O15 C13 H13B 111.8 . . ?
O15 C13 C3AA 99.8(17) . . ?
C3AA C13 H13A 111.8 . . ?
C3AA C13 H13B 111.8 . . ?
H14A C14 H14B 105.9 . . ?
C19 C14 H14A 105.2 . . ?
C19 C14 H14B 105.2 . . ?
C1 C14 H14A 105.2 . . ?
C1 C14 H14B 105.2 . . ?
C1 C14 C19 128.4(5) . . ?
C19 O15 C13 105.9(13) . . ?
C5 C16 C9 120.1(2) . . ?
C5 C16 H16 119.9 . . ?
C9 C16 H16 119.9 . . ?
C12 C18 S1 116.8(9) . . ?
C12 C18 C23 123.1(12) . . ?
C23 C18 S1 120.0(7) . . ?
O11 C19 C14 110.9(7) . . ?
O11 C19 O15 106.2(8) . . ?
O11 C19 C21 111.1(7) . . ?
C14 C19 C21 108.4(5) . . ?
O15 C19 C14 109.5(8) . . ?
O15 C19 C21 110.7(9) . . ?
H20A C20 H20B 107.1 . . ?
C0AA C20 H20A 107.8 . . ?
C0AA C20 H20B 107.8 . . ?
C0AA C20 C1AA 118.0(6) . . ?
C1AA C20 H20A 107.8 . . ?
C1AA C20 H20B 107.8 . . ?
C19 C21 H21A 107.6 . . ?
C19 C21 H21B 107.6 . . ?
H21A C21 H21B 107.1 . . ?
C4AA C21 C19 118.7(5) . . ?
C4AA C21 H21A 107.6 . . ?
C4AA C21 H21B 107.6 . . ?
H22A C22 H22B 105.8 . . ?
C26 C22 H22A 104.9 . . ?
C26 C22 H22B 104.9 . . ?
C26 C22 C1AA 129.4(7) . . ?
C1AA C22 H22A 104.9 . . ?
C1AA C22 H22B 104.9 . . ?
C18 C23 C27 113.4(8) . . ?
C18 C23 C0BA 122.3(10) . . ?
C27 C23 C0BA 124.2(10) . . ?
C27 C24 H24 120.8 . . ?
C27 C24 C28 118.3(9) . . ?
C28 C24 H24 120.8 . . ?
C8AA C25 H25 117.1 . . ?
C8AA C25 C9AA 126(2) . . ?
C9AA C25 H25 117.1 . . ?
N7 C26 H26A 107.9 . . ?
N7 C26 H26B 107.9 . . ?
C22 C26 N7 117.5(7) . . ?
C22 C26 H26A 107.9 . . ?
C22 C26 H26B 107.9 . . ?
H26A C26 H26B 107.2 . . ?
C23 C27 H27 117.8 . . ?
C24 C27 C23 124.4(10) . . ?
C24 C27 H27 117.8 . . ?
C12 C28 H28 117.6 . . ?
C24 C28 C12 124.7(8) . . ?
C24 C28 H28 117.6 . . ?
C14 C1 H1A 107.4 . . ?
C14 C1 H1B 107.4 . . ?
C14 C1 N3AA 119.9(6) . . ?
H1A C1 H1B 106.9 . . ?
N3AA C1 H1A 107.4 . . ?
N3AA C1 H1B 107.4 . . ?
N7 C0AA H0AA 105.6 . . ?
N7 C0AA H0AB 105.6 . . ?
C20 C0AA N7 127.0(7) . . ?
C20 C0AA H0AA 105.6 . . ?
C20 C0AA H0AB 105.6 . . ?
H0AA C0AA H0AB 106.1 . . ?
C20 C1AA C22 108.2(5) . . ?
O2AA C1AA C20 112.0(7) . . ?
O2AA C1AA C22 112.3(8) . . ?
O0BA C1AA C20 108.1(10) . . ?
O0BA C1AA C22 110.7(8) . . ?
O0BA C1AA O2AA 105.6(7) . . ?
C6 N3AA C1 127.8(9) . . ?
C6 N3AA C4AA 120.3(8) . . ?
C1 N3AA C4AA 111.9(8) . . ?
C1AA O2AA C3AA 107.9(5) . . ?
C21 C4AA N3AA 128.9(6) . . ?
C21 C4AA H4AA 105.1 . . ?
C21 C4AA H4AB 105.1 . . ?
N3AA C4AA H4AA 105.1 . . ?
N3AA C4AA H4AB 105.1 . . ?
H4AA C4AA H4AB 105.9 . . ?
C9AA C5AA C6AA 113.5(14) . . ?
C9AA C5AA C2AA 124.5(14) . . ?
C2AA C5AA C6AA 122.0(17) . . ?
C25 C8AA H8AA 125.1 . . ?
C7AA C8AA C25 109.8(15) . . ?
C7AA C8AA H8AA 125.1 . . ?
C8AA C7AA H7AA 110.3 . . ?
C8AA C7AA C6AA 139.4(18) . . ?
C6AA C7AA H7AA 110.3 . . ?
C25 C9AA S1 117.7(11) . . ?
C5AA C9AA S1 121.1(10) . . ?
C5AA C9AA C25 120.9(14) . . ?
C5AA C6AA H6AA 124.8 . . ?
C7AA C6AA C5AA 110.3(16) . . ?
C7AA C6AA H6AA 124.8 . . ?
C1BA O0BA C1AA 110.4(13) . . ?
O0BA C1BA H1BA 109.5 . . ?
O0BA C1BA H1BB 109.5 . . ?
O0BA C1BA C3AA 110.8(19) . . ?
H1BA C1BA H1BB 108.1 . . ?
C3AA C1BA H1BA 109.5 . . ?
C3AA C1BA H1BB 109.5 . . ?
C5AA C2AA H2AA 109.5 . . ?
C5AA C2AA H2AB 109.5 . . ?
C5AA C2AA H2AC 109.5 . . ?
H2AA C2AA H2AB 109.5 . . ?
H2AA C2AA H2AC 109.5 . . ?
H2AB C2AA H2AC 109.5 . . ?
C23 C0BA H0BA 109.5 . . ?
C23 C0BA H0BB 109.5 . . ?
C23 C0BA H0BC 109.5 . . ?
H0BA C0BA H0BB 109.5 . . ?
H0BA C0BA H0BC 109.5 . . ?
H0BB C0BA H0BC 109.5 . . ?
O11 C3AA C13 116.6(12) . . ?
O11 C3AA H3AC 108.1 . . ?
O11 C3AA H3AD 108.1 . . ?
C13 C3AA H3AC 108.1 . . ?
C13 C3AA H3AD 108.1 . . ?
O2AA C3AA H3AA 112.1 . . ?
O2AA C3AA H3AB 112.1 . . ?
C1BA C3AA O2AA 98.5(11) . . ?
C1BA C3AA H3AA 112.1 . . ?
C1BA C3AA H3AB 112.1 . . ?
H3AC C3AA H3AD 107.3 . . ?
H3AA C3AA H3AB 109.7 . . ?

loop_
_geom_bond_atom_site_label_1
_geom_bond_atom_site_label_2
_geom_bond_distance
_geom_bond_site_symmetry_2
_geom_bond_publ_flag
S1 C4 1.763(3) . ?
S1 C18 1.835(16) . ?
S1 C9AA 1.751(15) . ?
N2 C3 1.402(3) . ?
N2 C6 1.282(4) . ?
C3 C4 1.408(3) . ?
C3 C8 1.392(4) . ?
C4 C9 1.385(3) . ?
C5 H5 0.9300 . ?
C5 C8 1.386(4) . ?
C5 C16 1.377(4) . ?
C6 H6A 0.9300 . ?
C6 H6B 0.9300 . ?
C6 N7 1.452(10) . ?
C6 N3AA 1.286(12) . ?
N7 C26 1.401(14) . ?
N7 C0AA 1.460(13) . ?
C8 H8 0.9300 . ?
C9 H9 0.9300 . ?
C9 C16 1.386(4) . ?
O11 C19 1.411(9) . ?
O11 C3AA 1.253(8) . ?
C12 H12 0.9300 . ?
C12 C18 1.367(12) . ?
C12 C28 1.426(10) . ?
C13 H13A 0.9700 . ?
C13 H13B 0.9700 . ?
C13 O15 1.43(3) . ?
C13 C3AA 1.44(3) . ?
C14 H14A 0.9700 . ?
C14 H14B 0.9700 . ?
C14 C19 1.508(9) . ?
C14 C1 1.263(8) . ?
O15 C19 1.418(9) . ?
C16 H16 0.9300 . ?
C18 C23 1.390(18) . ?
C19 C21 1.533(8) . ?
C20 H20A 0.9700 . ?
C20 H20B 0.9700 . ?
C20 C0AA 1.089(8) . ?
C20 C1AA 1.504(9) . ?
C21 H21A 0.9700 . ?
C21 H21B 0.9700 . ?
C21 C4AA 1.251(8) . ?
C22 H22A 0.9700 . ?
C22 H22B 0.9700 . ?
C22 C26 1.054(8) . ?
C22 C1AA 1.539(9) . ?
C23 C27 1.477(16) . ?
C23 C0BA 1.519(11) . ?
C24 H24 0.9300 . ?
C24 C27 1.298(18) . ?
C24 C28 1.305(17) . ?
C25 H25 0.9300 . ?
C25 C8AA 1.36(2) . ?
C25 C9AA 1.411(18) . ?
C26 H26A 0.9700 . ?
C26 H26B 0.9700 . ?
C27 H27 0.9300 . ?
C28 H28 0.9300 . ?
C1 H1A 0.9700 . ?
C1 H1B 0.9700 . ?
C1 N3AA 1.462(12) . ?
C0AA H0AA 0.9700 . ?
C0AA H0AB 0.9700 . ?
C1AA O2AA 1.425(9) . ?
C1AA O0BA 1.407(10) . ?
N3AA C4AA 1.488(13) . ?
O2AA C3AA 1.565(7) . ?
C4AA H4AA 0.9700 . ?
C4AA H4AB 0.9700 . ?
C5AA C9AA 1.359(16) . ?
C5AA C6AA 1.56(2) . ?
C5AA C2AA 1.39(2) . ?
C8AA H8AA 0.9300 . ?
C8AA C7AA 1.17(2) . ?
C7AA H7AA 0.9300 . ?
C7AA C6AA 1.39(2) . ?
C6AA H6AA 0.9300 . ?
O0BA C1BA 1.38(3) . ?
C1BA H1BA 0.9700 . ?
C1BA H1BB 0.9700 . ?
C1BA C3AA 1.51(3) . ?
C2AA H2AA 0.9600 . ?
C2AA H2AB 0.9600 . ?
C2AA H2AC 0.9600 . ?
C0BA H0BA 0.9600 . ?
C0BA H0BB 0.9600 . ?
C0BA H0BC 0.9600 . ?
C3AA H3AC 0.9700 . ?
C3AA H3AD 0.9700 . ?
C3AA H3AA 0.9700 . ?
C3AA H3AB 0.9700 . ?

loop_
_geom_torsion_atom_site_label_1
_geom_torsion_atom_site_label_2
_geom_torsion_atom_site_label_3
_geom_torsion_atom_site_label_4
_geom_torsion
_geom_torsion_site_symmetry_1
_geom_torsion_site_symmetry_2
_geom_torsion_site_symmetry_3
_geom_torsion_site_symmetry_4
_geom_torsion_publ_flag
S1 C4 C9 C16 179.3(2) . . . . ?
S1 C18 C23 C27 -177.3(8) . . . . ?
S1 C18 C23 C0BA 4.6(16) . . . . ?
N2 C3 C4 S1 5.0(3) . . . . ?
N2 C3 C4 C9 -174.3(2) . . . . ?
N2 C3 C8 C5 175.3(3) . . . . ?
N2 C6 N7 C26 6.0(13) . . . . ?
N2 C6 N7 C0AA -167.4(6) . . . . ?
N2 C6 N3AA C1 175.2(7) . . . . ?
N2 C6 N3AA C4AA -2.0(11) . . . . ?
C3 N2 C6 N7 174.6(6) . . . . ?
C3 N2 C6 N3AA -161.3(6) . . . . ?
C3 C4 C9 C16 -1.5(4) . . . . ?
C4 S1 C18 C12 97.6(10) . . . . ?
C4 S1 C18 C23 -83.1(10) . . . . ?
C4 S1 C9AA C25 -84.0(10) . . . . ?
C4 S1 C9AA C5AA 102.2(10) . . . . ?
C4 C3 C8 C5 1.0(4) . . . . ?
C4 C9 C16 C5 1.1(5) . . . . ?
C6 N2 C3 C4 -141.9(3) . . . . ?
C6 N2 C3 C8 43.6(4) . . . . ?
C6 N7 C26 C22 170.1(10) . . . . ?
C6 N7 C0AA C20 -166.4(9) . . . . ?
C6 N3AA C4AA C21 -175.8(9) . . . . ?
C8 C3 C4 S1 179.7(2) . . . . ?
C8 C3 C4 C9 0.5(4) . . . . ?
C8 C5 C16 C9 0.5(5) . . . . ?
O11 C19 C21 C4AA -141.8(8) . . . . ?
C12 C18 C23 C27 2.1(16) . . . . ?
C12 C18 C23 C0BA -176.1(12) . . . . ?
C13 O15 C19 O11 -27.5(14) . . . . ?
C13 O15 C19 C14 -147.3(12) . . . . ?
C13 O15 C19 C21 93.2(13) . . . . ?
C14 C19 C21 C4AA -19.6(11) . . . . ?
C14 C1 N3AA C6 175.6(8) . . . . ?
C14 C1 N3AA C4AA -7.0(12) . . . . ?
O15 C13 C3AA O11 1.4(16) . . . . ?
O15 C19 C21 C4AA 100.5(10) . . . . ?
C16 C5 C8 C3 -1.5(5) . . . . ?
C18 S1 C4 C3 -173.8(4) . . . . ?
C18 S1 C4 C9 5.3(4) . . . . ?
C18 C12 C28 C24 1.4(16) . . . . ?
C18 C23 C27 C24 -1.3(17) . . . . ?
C19 O11 C3AA C13 -18.1(12) . . . . ?
C19 C14 C1 N3AA -7.7(14) . . . . ?
C19 C21 C4AA N3AA 8.1(15) . . . . ?
C20 C1AA O2AA C3AA 144.3(6) . . . . ?
C20 C1AA O0BA C1BA -141.7(14) . . . . ?
C22 C1AA O2AA C3AA -93.7(7) . . . . ?
C22 C1AA O0BA C1BA 99.9(15) . . . . ?
C25 C8AA C7AA C6AA -5(3) . . . . ?
C26 N7 C0AA C20 19.6(15) . . . . ?
C26 C22 C1AA C20 17.2(16) . . . . ?
C26 C22 C1AA O2AA -106.9(12) . . . . ?
C26 C22 C1AA O0BA 135.5(12) . . . . ?
C27 C24 C28 C12 -0.7(19) . . . . ?
C28 C12 C18 S1 177.2(7) . . . . ?
C28 C12 C18 C23 -2.1(17) . . . . ?
C28 C24 C27 C23 1(2) . . . . ?
C1 C14 C19 O11 143.1(9) . . . . ?
C1 C14 C19 O15 -100.0(10) . . . . ?
C1 C14 C19 C21 20.8(12) . . . . ?
C1 N3AA C4AA C21 6.6(14) . . . . ?
C0AA N7 C26 C22 -16.3(15) . . . . ?
C0AA C20 C1AA C22 -13.6(13) . . . . ?
C0AA C20 C1AA O2AA 110.6(9) . . . . ?
C0AA C20 C1AA O0BA -133.5(10) . . . . ?
C1AA C20 C0AA N7 -2.6(15) . . . . ?
C1AA C22 C26 N7 -1.6(18) . . . . ?
C1AA O2AA C3AA C1BA -21.3(11) . . . . ?
C1AA O0BA C1BA C3AA 8(2) . . . . ?
O2AA C1AA O0BA C1BA -21.8(16) . . . . ?
C8AA C25 C9AA S1 -174.3(10) . . . . ?
C8AA C25 C9AA C5AA -1(2) . . . . ?
C8AA C7AA C6AA C5AA 1(3) . . . . ?
C9AA S1 C4 C3 169.6(5) . . . . ?
C9AA S1 C4 C9 -11.2(5) . . . . ?
C9AA C25 C8AA C7AA 5(2) . . . . ?
C9AA C5AA C6AA C7AA 4.1(18) . . . . ?
C6AA C5AA C9AA S1 169.5(9) . . . . ?
C6AA C5AA C9AA C25 -4.0(17) . . . . ?
O0BA C1AA O2AA C3AA 26.9(9) . . . . ?
O0BA C1BA C3AA O2AA 8.3(17) . . . . ?
C2AA C5AA C9AA S1 -8.0(19) . . . . ?
C2AA C5AA C9AA C25 178.4(15) . . . . ?
C2AA C5AA C6AA C7AA -178.2(16) . . . . ?
C0BA C23 C27 C24 176.8(14) . . . . ?
C3AA O11 C19 C14 146.5(5) . . . . ?
C3AA O11 C19 O15 27.6(9) . . . . ?
C3AA O11 C19 C21 -92.8(7) . . . . ?
C3AA C13 O15 C19 16.1(16) . . . . ?
